data_2225408
loop_
_publ_author_name
'Garza Rodr\'iguez, Luis \'Angel'
'Bern\`es, Sylvain'
'Elizondo Mart\'inez, Perla'
'N\'ajera Mart\'inez, Blanca'

_publ_section_title
;
 2,2'-(2,6-Pyridinediyl)diquinoline
;
_journal_coeditor_code XU2726
_journal_issue 3
_journal_name_full 'Acta Crystallographica Section E'
_journal_page_first o666
_journal_paper_doi 10.1107/S1600536810006033
_journal_volume 66
_journal_year 2010
_chemical_formula_iupac 'C23 H15 N3'
_chemical_formula_moiety 'C23 H15 N3'
_chemical_formula_sum 'C23 H15 N3'
_chemical_formula_weight 333.38
_chemical_melting_point_gt 495
_chemical_melting_point_lt 497
_chemical_name_systematic
;
2,2'-(2,6-Pyridinediyl)diquinoline
;
_space_group_IT_number 62
_symmetry_cell_setting orthorhombic
_symmetry_space_group_name_Hall '-P 2ac 2n'
_symmetry_space_group_name_H-M 'P n m a'
_atom_sites_solution_hydrogens geom
_atom_sites_solution_primary direct
_atom_sites_solution_secondary difmap
_audit_creation_method SHELXTL-Plus
_cell_angle_alpha 90.00
_cell_angle_beta 90.00
_cell_angle_gamma 90.00
_cell_formula_units_Z 4
_cell_length_a 11.960(2)
_cell_length_b 34.509(6)
_cell_length_c 3.9509(5)
_cell_measurement_pressure 101.0(10)
_cell_measurement_reflns_used 100
_cell_measurement_temperature 298.0(10)
_cell_measurement_theta_max 11.72
_cell_measurement_theta_min 5.46
_cell_volume 1630.6(4)
_computing_cell_refinement 'XSCANS (Siemens, 1996)'
_computing_data_collection 'XSCANS (Siemens, 1996)'
_computing_data_reduction 'XSCANS (Siemens, 1996)'
_computing_molecular_graphics
;
SHELXTL-Plus (Sheldrick, 2008) and <i>Mercury</i> (Macrae <i>et al.</i>,
 2008)
;
_computing_publication_material 'SHELXTL-Plus (Sheldrick, 2008)'
_computing_structure_refinement 'SHELXTL-Plus (Sheldrick, 2008)'
_computing_structure_solution 'SHELXTL-Plus (Sheldrick, 2008)'
_diffrn_ambient_temperature 298.0(10)
_diffrn_measured_fraction_theta_full 0.999
_diffrn_measured_fraction_theta_max 0.999
_diffrn_measurement_device_type 'Siemens P4'
_diffrn_measurement_method '\w scans'
_diffrn_radiation_monochromator graphite
_diffrn_radiation_source X-ray
_diffrn_radiation_type MoK\a
_diffrn_radiation_wavelength 0.71073
_diffrn_reflns_av_R_equivalents 0.0310
_diffrn_reflns_av_sigmaI/netI 0.0228
_diffrn_reflns_limit_h_max 14
_diffrn_reflns_limit_h_min -14
_diffrn_reflns_limit_k_max 41
_diffrn_reflns_limit_k_min -41
_diffrn_reflns_limit_l_max 4
_diffrn_reflns_limit_l_min -4
_diffrn_reflns_number 5603
_diffrn_reflns_theta_full 25.07
_diffrn_reflns_theta_max 25.07
_diffrn_reflns_theta_min 2.36
_diffrn_standards_decay_% 1
_diffrn_standards_interval_count 48
_diffrn_standards_number 2
_exptl_absorpt_coefficient_mu 0.082
_exptl_absorpt_correction_type none
_exptl_crystal_colour Orange
_exptl_crystal_density_diffrn 1.358
_exptl_crystal_density_method 'not measured'
_exptl_crystal_description Plate
_exptl_crystal_F_000 696
_exptl_crystal_size_max 0.40
_exptl_crystal_size_mid 0.20
_exptl_crystal_size_min 0.10
_refine_diff_density_max 0.159
_refine_diff_density_min -0.113
_refine_ls_extinction_coef 0.0069(16)
_refine_ls_extinction_expression Fc^*^=kFc[1+0.001xFc^2^\l^3^/sin(2\q)]^-1/4^
_refine_ls_extinction_method SHELXTL-Plus
_refine_ls_goodness_of_fit_ref 1.015
_refine_ls_hydrogen_treatment constr
_refine_ls_matrix_type full
_refine_ls_number_constraints 0
_refine_ls_number_parameters 122
_refine_ls_number_reflns 1469
_refine_ls_number_restraints 0
_refine_ls_restrained_S_all 1.015
_refine_ls_R_factor_all 0.0612
_refine_ls_R_factor_gt 0.0409
_refine_ls_shift/su_max 0.000
_refine_ls_shift/su_mean 0.000
_refine_ls_structure_factor_coef Fsqd
_refine_ls_weighting_details 'calc w=1/[\s^2^(Fo^2^)+(0.0614P)^2^+0.1644P] where P=(Fo^2^+2Fc^2^)/3'
_refine_ls_weighting_scheme calc
_refine_ls_wR_factor_gt 0.1019
_refine_ls_wR_factor_ref 0.1178
_reflns_number_gt 1032
_reflns_number_total 1469
_reflns_threshold_expression I>2\s(I)
_cod_data_source_file xu2726.cif
_cod_data_source_block I
_cod_original_cell_volume 1630.7(5)
_cod_database_code 2225408
_cod_database_fobs_code 2225408

loop_
_symmetry_equiv_pos_as_xyz
'x, y, z'
'-x+1/2, -y, z+1/2'
'-x, y+1/2, -z'
'x+1/2, -y+1/2, -z+1/2'
'-x, -y, -z'
'x-1/2, y, -z-1/2'
'x, -y-1/2, z'
'-x-1/2, y-1/2, z-1/2'

loop_
_atom_site_type_symbol
_atom_site_label
_atom_site_fract_x
_atom_site_fract_y
_atom_site_fract_z
_atom_site_U_iso_or_equiv
_atom_site_adp_type
_atom_site_calc_flag
_atom_site_refinement_flags
_atom_site_occupancy
_atom_site_disorder_assembly
_atom_site_disorder_group
N N1 0.05056(13) 0.2500 0.0324(4) 0.0465(5) Uani d S 1 . .
C C1 -0.15745(18) 0.2500 -0.2714(6) 0.0572(6) Uani d S 1 . .
H H1A -0.2280 0.2500 -0.3703 0.069 Uiso calc SR 1 . .
C C2 -0.10509(12) 0.28415(5) -0.1980(4) 0.0539(4) Uani d . 1 . .
H H2A -0.1388 0.3077 -0.2506 0.065 Uiso calc R 1 . .
C C3 -0.00108(11) 0.28327(4) -0.0443(4) 0.0465(4) Uani d . 1 . .
C C4 0.05844(12) 0.32017(4) 0.0278(4) 0.0468(4) Uani d . 1 . .
N N5 0.00977(10) 0.35190(4) -0.0808(3) 0.0522(4) Uani d . 1 . .
C C6 0.06408(13) 0.38627(4) -0.0411(4) 0.0522(4) Uani d . 1 . .
C C7 0.01369(16) 0.42018(5) -0.1667(5) 0.0667(5) Uani d . 1 . .
H H7A -0.0563 0.4188 -0.2686 0.080 Uiso calc R 1 . .
C C8 0.06583(19) 0.45476(5) -0.1410(5) 0.0752(6) Uani d . 1 . .
H H8A 0.0319 0.4769 -0.2279 0.090 Uiso calc R 1 . .
C C9 0.17008(19) 0.45757(5) 0.0147(5) 0.0762(6) Uani d . 1 . .
H H9A 0.2049 0.4816 0.0326 0.091 Uiso calc R 1 . .
C C10 0.22110(16) 0.42554(5) 0.1402(5) 0.0660(5) Uani d . 1 . .
H H10A 0.2907 0.4278 0.2437 0.079 Uiso calc R 1 . .
C C11 0.16971(13) 0.38897(4) 0.1153(4) 0.0528(4) Uani d . 1 . .
C C12 0.21698(13) 0.35438(4) 0.2379(4) 0.0555(4) Uani d . 1 . .
H H12A 0.2859 0.3549 0.3468 0.067 Uiso calc R 1 . .
C C13 0.16215(12) 0.32044(4) 0.1973(4) 0.0511(4) Uani d . 1 . .
H H13A 0.1925 0.2975 0.2804 0.061 Uiso calc R 1 . .

loop_
_atom_site_aniso_label
_atom_site_aniso_U_11
_atom_site_aniso_U_22
_atom_site_aniso_U_33
_atom_site_aniso_U_12
_atom_site_aniso_U_13
_atom_site_aniso_U_23
N1 0.0355(9) 0.0555(11) 0.0484(10) 0.000 0.0022(8) 0.000
C1 0.0364(11) 0.0734(16) 0.0619(14) 0.000 -0.0071(11) 0.000
C2 0.0404(8) 0.0637(10) 0.0576(10) 0.0072(7) -0.0014(7) -0.0021(8)
C3 0.0361(7) 0.0586(9) 0.0448(8) 0.0043(7) 0.0045(6) -0.0018(7)
C4 0.0395(8) 0.0554(9) 0.0456(8) 0.0054(7) 0.0048(7) -0.0030(7)
N5 0.0442(7) 0.0569(8) 0.0555(8) 0.0078(6) 0.0016(6) -0.0002(7)
C6 0.0506(9) 0.0563(10) 0.0498(9) 0.0089(8) 0.0066(7) -0.0027(8)
C7 0.0688(11) 0.0654(11) 0.0659(11) 0.0147(9) 0.0013(9) 0.0016(9)
C8 0.0985(16) 0.0599(12) 0.0672(12) 0.0145(11) 0.0066(12) 0.0053(10)
C9 0.0981(16) 0.0617(11) 0.0687(13) -0.0086(11) 0.0121(11) -0.0025(10)
C10 0.0672(11) 0.0673(11) 0.0635(11) -0.0064(10) 0.0044(9) -0.0083(9)
C11 0.0522(9) 0.0561(10) 0.0501(9) 0.0020(7) 0.0060(8) -0.0062(8)
C12 0.0443(8) 0.0648(11) 0.0575(10) 0.0031(8) -0.0032(7) -0.0078(8)
C13 0.0426(8) 0.0545(9) 0.0561(9) 0.0077(7) -0.0033(7) -0.0043(7)

loop_
_atom_type_symbol
_atom_type_description
_atom_type_scat_dispersion_real
_atom_type_scat_dispersion_imag
_atom_type_scat_source
C C 0.0033 0.0016 'International Tables Vol C Tables 4.2.6.8 and 6.1.1.4'
H H 0.0000 0.0000 'International Tables Vol C Tables 4.2.6.8 and 6.1.1.4'
N N 0.0061 0.0033 'International Tables Vol C Tables 4.2.6.8 and 6.1.1.4'

loop_
_geom_angle_atom_site_label_1
_geom_angle_atom_site_label_2
_geom_angle_atom_site_label_3
_geom_angle_site_symmetry_1
_geom_angle_site_symmetry_3
_geom_angle
_geom_angle_publ_flag
C3 N1 C3 7_565 . 118.13(17) ?
C2 C1 C2 . 7_565 119.3(2) ?
C2 C1 H1A . . 120.3 ?
C2 C1 H1A 7_565 . 120.3 ?
C1 C2 C3 . . 119.07(15) ?
C1 C2 H2A . . 120.5 ?
C3 C2 H2A . . 120.5 ?
N1 C3 C2 . . 122.20(14) ?
N1 C3 C4 . . 118.07(13) ?
C2 C3 C4 . . 119.69(13) ?
N5 C4 C13 . . 122.69(14) ?
N5 C4 C3 . . 116.09(13) ?
C13 C4 C3 . . 121.21(13) ?
C4 N5 C6 . . 118.54(13) ?
N5 C6 C7 . . 118.67(15) ?
N5 C6 C11 . . 122.39(14) ?
C7 C6 C11 . . 118.92(15) ?
C8 C7 C6 . . 120.72(18) ?
C8 C7 H7A . . 119.6 ?
C6 C7 H7A . . 119.6 ?
C7 C8 C9 . . 120.52(18) ?
C7 C8 H8A . . 119.7 ?
C9 C8 H8A . . 119.7 ?
C10 C9 C8 . . 120.48(18) ?
C10 C9 H9A . . 119.8 ?
C8 C9 H9A . . 119.8 ?
C9 C10 C11 . . 120.57(18) ?
C9 C10 H10A . . 119.7 ?
C11 C10 H10A . . 119.7 ?
C12 C11 C10 . . 124.15(16) ?
C12 C11 C6 . . 117.07(14) ?
C10 C11 C6 . . 118.78(15) ?
C13 C12 C11 . . 119.96(14) ?
C13 C12 H12A . . 120.0 ?
C11 C12 H12A . . 120.0 ?
C12 C13 C4 . . 119.27(14) ?
C12 C13 H13A . . 120.4 ?
C4 C13 H13A . . 120.4 ?

loop_
_geom_bond_atom_site_label_1
_geom_bond_atom_site_label_2
_geom_bond_site_symmetry_2
_geom_bond_distance
_geom_bond_publ_flag
N1 C3 7_565 1.3383(16) ?
N1 C3 . 1.3383(16) ?
C1 C2 . 1.3658(18) ?
C1 C2 7_565 1.3658(18) ?
C1 H1A . 0.9300 ?
C2 C3 . 1.385(2) ?
C2 H2A . 0.9300 ?
C3 C4 . 1.486(2) ?
C4 N5 . 1.3123(18) ?
C4 C13 . 1.410(2) ?
N5 C6 . 1.3615(19) ?
C6 C7 . 1.407(2) ?
C6 C11 . 1.410(2) ?
C7 C8 . 1.350(2) ?
C7 H7A . 0.9300 ?
C8 C9 . 1.394(3) ?
C8 H8A . 0.9300 ?
C9 C10 . 1.357(2) ?
C9 H9A . 0.9300 ?
C10 C11 . 1.407(2) ?
C10 H10A . 0.9300 ?
C11 C12 . 1.407(2) ?
C12 C13 . 1.352(2) ?
C12 H12A . 0.9300 ?
C13 H13A . 0.9300 ?

loop_
_geom_hbond_atom_site_label_D
_geom_hbond_atom_site_label_H
_geom_hbond_atom_site_label_A
_geom_hbond_site_symmetry_A
_geom_hbond_distance_DH
_geom_hbond_distance_HA
_geom_hbond_distance_DA
_geom_hbond_angle_DHA
_geom_hbond_publ_flag
C1 H1A N1 4_454 0.93 2.72 3.641(3) 168.8 yes

loop_
_geom_torsion_atom_site_label_1
_geom_torsion_atom_site_label_2
_geom_torsion_atom_site_label_3
_geom_torsion_atom_site_label_4
_geom_torsion_site_symmetry_1
_geom_torsion_site_symmetry_2
_geom_torsion_site_symmetry_3
_geom_torsion_site_symmetry_4
_geom_torsion
_geom_torsion_publ_flag
C2 C1 C2 C3 7_565 . . . -1.4(3) ?
C3 N1 C3 C2 7_565 . . . 0.1(3) ?
C3 N1 C3 C4 7_565 . . . -177.46(10) ?
C1 C2 C3 N1 . . . . 0.6(3) ?
C1 C2 C3 C4 . . . . 178.17(16) ?
N1 C3 C4 N5 . . . . 173.63(14) ?
C2 C3 C4 N5 . . . . -4.0(2) ?
N1 C3 C4 C13 . . . . -5.2(2) ?
C2 C3 C4 C13 . . . . 177.17(14) ?
C13 C4 N5 C6 . . . . 3.0(2) ?
C3 C4 N5 C6 . . . . -175.81(13) ?
C4 N5 C6 C7 . . . . 178.05(14) ?
C4 N5 C6 C11 . . . . -0.7(2) ?
N5 C6 C7 C8 . . . . -178.24(16) ?
C11 C6 C7 C8 . . . . 0.6(2) ?
C6 C7 C8 C9 . . . . -0.8(3) ?
C7 C8 C9 C10 . . . . 0.5(3) ?
C8 C9 C10 C11 . . . . 0.0(3) ?
C9 C10 C11 C12 . . . . 179.83(16) ?
C9 C10 C11 C6 . . . . -0.3(3) ?
N5 C6 C11 C12 . . . . -1.3(2) ?
C7 C6 C11 C12 . . . . 179.88(15) ?
N5 C6 C11 C10 . . . . 178.75(14) ?
C7 C6 C11 C10 . . . . 0.0(2) ?
C10 C11 C12 C13 . . . . -178.88(16) ?
C6 C11 C12 C13 . . . . 1.2(2) ?
C11 C12 C13 C4 . . . . 0.8(2) ?
N5 C4 C13 C12 . . . . -3.1(2) ?
C3 C4 C13 C12 . . . . 175.65(14) ?
